data_7235193
loop_
_publ_author_name
'G. A. Filonenko'
'R. R. Fayzullin'
'J. R. Khusnutdinova'

_publ_section_title
;
 Intramolecular non-covalent interactions as a strategy towards controlled
 photoluminescence in copper(i) complexes
;
_journal_name_full 'Journal of Materials Chemistry C'
_journal_page_first 1638
_journal_page_last 1645
_journal_paper_doi 10.1039/C6TC04989C
_journal_volume 5
_journal_year 2017
_chemical_absolute_configuration .
_chemical_formula_moiety 'C24 H32 Cu I N4 O4'
_chemical_formula_sum 'C24 H32 Cu I N4 O4'
_chemical_formula_weight 630.97
_chemical_name_systematic
;
Iodo-(diethyl 3,3'-(3,11,17,18-tetraazatricyclo[11.3.1.15,9]
octadeca-1(17),5(18),6,8,13,15-hexaene-3,11-diyl)dipropionate)-copper
;
_space_group_crystal_system triclinic
_space_group_IT_number 2
_space_group_name_Hall '-P 1'
_space_group_name_H-M_alt 'P -1'
_symmetry_cell_setting triclinic
_symmetry_Int_Tables_number 2
_symmetry_space_group_name_H-M 'P -1'
_atom_sites_solution_hydrogens geom
_cell_angle_alpha 76.939(2)
_cell_angle_beta 71.011(2)
_cell_angle_gamma 82.147(2)
_cell_formula_units_Z 2
_cell_length_a 9.8894(3)
_cell_length_b 11.0273(3)
_cell_length_c 12.5448(3)
_cell_measurement_reflns_used 9990
_cell_measurement_temperature 93(2)
_cell_measurement_theta_max 28.9960
_cell_measurement_theta_min 2.7930
_cell_volume 1257.18(6)
_computing_cell_refinement 'CrysAlisPro 1.171.39.7b (Rigaku OD, 2015)'
_computing_data_collection 'CrysAlisPro 1.171.39.7b (Rigaku OD, 2015)'
_computing_data_reduction 'CrysAlisPro 1.171.39.7b (Rigaku OD, 2015)'
_computing_molecular_graphics 'WinGX (Farrugia, 2012); ORTEP-3 (Farrugia, 2012); PLATON (Spek, 2009)'
_computing_publication_material 'enCIFer (Allen, 2004)'
_computing_structure_refinement 'SHELXL-2014/7 (Sheldrick, 2008)'
_computing_structure_solution 'SHELXT-2014/5 (Sheldrick, 2015)'
_diffrn_ambient_temperature 93(2)
_diffrn_measured_fraction_theta_full 0.998
_diffrn_measured_fraction_theta_max 0.998
_diffrn_measurement_device 'four-circle diffractometer'
_diffrn_measurement_device_type 'XtaLAB Pro: Kappa dual offset/far'
_diffrn_measurement_method '\w scans'
_diffrn_radiation_monochromator graphite
_diffrn_radiation_probe x-ray
_diffrn_radiation_type MoK\a
_diffrn_radiation_wavelength 0.71073
_diffrn_reflns_av_R_equivalents 0.0334
_diffrn_reflns_av_unetI/netI 0.0317
_diffrn_reflns_Laue_measured_fraction_full 0.998
_diffrn_reflns_Laue_measured_fraction_max 0.998
_diffrn_reflns_limit_h_max 12
_diffrn_reflns_limit_h_min -11
_diffrn_reflns_limit_k_max 13
_diffrn_reflns_limit_k_min -13
_diffrn_reflns_limit_l_max 15
_diffrn_reflns_limit_l_min -15
_diffrn_reflns_number 16037
_diffrn_reflns_point_group_measured_fraction_full 0.998
_diffrn_reflns_point_group_measured_fraction_max 0.998
_diffrn_reflns_theta_full 25.242
_diffrn_reflns_theta_max 25.799
_diffrn_reflns_theta_min 2.345
_diffrn_source 'microfocus sealed X-ray tube'
_diffrn_source_type 'enhance (Mo) X-ray source'
_exptl_absorpt_coefficient_mu 2.134
_exptl_absorpt_correction_T_max 0.661
_exptl_absorpt_correction_T_min 0.308
_exptl_absorpt_correction_type gaussian
_exptl_absorpt_process_details
;
CrysAlisPro 1.171.39.7b (Rigaku Oxford Diffraction, 2015).
Numerical absorption correction based on gaussian integration over
a multifaceted crystal model. Empirical absorption correction using
spherical harmonics, implemented in SCALE3 ABSPACK scaling algorithm.
;
_exptl_crystal_colour yellow
_exptl_crystal_density_diffrn 1.667
_exptl_crystal_description prism
_exptl_crystal_F_000 636
_exptl_crystal_recrystallization_method 'vapour diffusion, THF-haxane'
_exptl_crystal_size_max 0.132
_exptl_crystal_size_mid 0.117
_exptl_crystal_size_min 0.086
_refine_diff_density_max 0.405
_refine_diff_density_min -0.473
_refine_diff_density_rms 0.077
_refine_ls_extinction_coef .
_refine_ls_extinction_method none
_refine_ls_goodness_of_fit_ref 1.041
_refine_ls_hydrogen_treatment constr
_refine_ls_matrix_type full
_refine_ls_number_parameters 309
_refine_ls_number_reflns 4819
_refine_ls_number_restraints 0
_refine_ls_restrained_S_all 1.041
_refine_ls_R_factor_all 0.0226
_refine_ls_R_factor_gt 0.0210
_refine_ls_shift/su_max 0.002
_refine_ls_shift/su_mean 0.000
_refine_ls_structure_factor_coef Fsqd
_refine_ls_weighting_details 'w=1/[\s^2^(Fo^2^)+(0.0233P)^2^+0.4409P] where P=(Fo^2^+2Fc^2^)/3'
_refine_ls_weighting_scheme calc
_refine_ls_wR_factor_gt 0.0513
_refine_ls_wR_factor_ref 0.0520
_reflns_Friedel_coverage 0.000
_reflns_Friedel_fraction_full .
_reflns_Friedel_fraction_max .
_reflns_number_gt 4540
_reflns_number_total 4819
_reflns_threshold_expression 'I > 2\s(I)'
_cod_data_source_file 1000004.cif
_cod_data_source_block PCOD1000004
_cod_database_code 7235193
_shelx_space_group_comment
;
The symmetry employed for this shelxl refinement is uniquely defined
by the following loop, which should always be used as a source of
symmetry information in preference to the above space-group names.
They are only intended as comments.
;
_shelx_estimated_absorpt_t_min 0.766
_shelx_estimated_absorpt_t_max 0.838

loop_
_space_group_symop_operation_xyz
'x, y, z'
'-x, -y, -z'

loop_
_atom_site_label
_atom_site_type_symbol
_atom_site_fract_x
_atom_site_fract_y
_atom_site_fract_z
_atom_site_U_iso_or_equiv
_atom_site_adp_type
_atom_site_occupancy
_atom_site_site_symmetry_order
_atom_site_calc_flag
_atom_site_refinement_flags_posn
_atom_site_refinement_flags_adp
_atom_site_refinement_flags_occupancy
_atom_site_disorder_assembly
_atom_site_disorder_group
Cu1 Cu 0.46456(2) 0.22935(2) 0.59273(2) 0.01104(7) Uani 1 1 d . . . . .
I1 I 0.59542(2) 0.13972(2) 0.73325(2) 0.01404(5) Uani 1 1 d . . . . .
N1 N 0.28773(17) 0.15750(15) 0.57388(14) 0.0102(3) Uani 1 1 d . . . . .
N2 N 0.36613(17) 0.39782(15) 0.52994(14) 0.0103(3) Uani 1 1 d . . . . .
N3 N 0.55200(17) 0.22553(15) 0.40618(14) 0.0101(3) Uani 1 1 d . . . . .
N4 N 0.08510(17) 0.32573(15) 0.76681(14) 0.0114(3) Uani 1 1 d . . . . .
O31 O 1.00157(14) 0.09730(13) 0.13633(12) 0.0141(3) Uani 1 1 d . . . . .
O32 O 0.99595(15) 0.23697(14) 0.24408(13) 0.0193(3) Uani 1 1 d . . . . .
O41 O -0.31153(15) 0.58481(14) 0.94081(12) 0.0177(3) Uani 1 1 d . . . . .
O42 O -0.21767(16) 0.44940(14) 1.06655(12) 0.0183(3) Uani 1 1 d . . . . .
C11 C 0.4608(2) 0.14197(18) 0.38659(17) 0.0124(4) Uani 1 1 d . . . . .
H111 H 0.5025 0.0551 0.3995 0.015 Uiso 1 1 calc R U . . .
H112 H 0.4612 0.1650 0.3055 0.015 Uiso 1 1 calc R U . . .
C12 C 0.3071(2) 0.14798(17) 0.46420(17) 0.0112(4) Uani 1 1 d . . . . .
C13 C 0.1925(2) 0.14292(19) 0.42476(18) 0.0146(4) Uani 1 1 d . . . . .
H13 H 0.2082 0.1393 0.3467 0.018 Uiso 1 1 calc R U . . .
C14 C 0.0542(2) 0.14317(19) 0.50144(19) 0.0167(4) Uani 1 1 d . . . . .
H14 H -0.0256 0.1362 0.4772 0.020 Uiso 1 1 calc R U . . .
C15 C 0.0347(2) 0.15374(18) 0.61363(18) 0.0143(4) Uani 1 1 d . . . . .
H15 H -0.0586 0.1533 0.6677 0.017 Uiso 1 1 calc R U . . .
C16 C 0.1540(2) 0.16503(17) 0.64604(17) 0.0108(4) Uani 1 1 d . . . . .
C17 C 0.1342(2) 0.19298(18) 0.76364(17) 0.0125(4) Uani 1 1 d . . . . .
H171 H 0.0628 0.1388 0.8228 0.015 Uiso 1 1 calc R U . . .
H172 H 0.2262 0.1743 0.7815 0.015 Uiso 1 1 calc R U . . .
C21 C 0.5321(2) 0.35649(18) 0.34883(16) 0.0123(4) Uani 1 1 d . . . . .
H212 H 0.5279 0.3580 0.2708 0.015 Uiso 1 1 calc R U . . .
H211 H 0.6159 0.4016 0.3406 0.015 Uiso 1 1 calc R U . . .
C22 C 0.3975(2) 0.42320(18) 0.41406(17) 0.0110(4) Uani 1 1 d . . . . .
C23 C 0.3112(2) 0.50448(19) 0.35847(17) 0.0154(4) Uani 1 1 d . . . . .
H23 H 0.3361 0.5206 0.2770 0.018 Uiso 1 1 calc R U . . .
C24 C 0.1876(2) 0.5624(2) 0.42302(18) 0.0179(4) Uani 1 1 d . . . . .
H24 H 0.1280 0.6200 0.3865 0.021 Uiso 1 1 calc R U . . .
C25 C 0.1532(2) 0.53407(19) 0.54154(18) 0.0152(4) Uani 1 1 d . . . . .
H25 H 0.0687 0.5713 0.5878 0.018 Uiso 1 1 calc R U . . .
C26 C 0.2440(2) 0.45029(18) 0.59243(17) 0.0110(4) Uani 1 1 d . . . . .
C27 C 0.2042(2) 0.40911(18) 0.72154(16) 0.0122(4) Uani 1 1 d . . . . .
H272 H 0.2889 0.3651 0.7424 0.015 Uiso 1 1 calc R U . . .
H271 H 0.1761 0.4836 0.7576 0.015 Uiso 1 1 calc R U . . .
C31 C 0.7048(2) 0.18110(19) 0.37362(17) 0.0127(4) Uani 1 1 d . . . . .
H311 H 0.7153 0.0986 0.4227 0.015 Uiso 1 1 calc R U . . .
H312 H 0.7594 0.2393 0.3907 0.015 Uiso 1 1 calc R U . . .
C32 C 0.7734(2) 0.16872(19) 0.24705(17) 0.0126(4) Uani 1 1 d . . . . .
H321 H 0.7490 0.0891 0.2363 0.015 Uiso 1 1 calc R U . . .
H322 H 0.7340 0.2377 0.1975 0.015 Uiso 1 1 calc R U . . .
C33 C 0.9342(2) 0.17223(18) 0.21155(17) 0.0129(4) Uani 1 1 d . . . . .
C34 C 1.1572(2) 0.1022(2) 0.09122(19) 0.0177(4) Uani 1 1 d . . . . .
H341 H 1.1987 0.0925 0.1549 0.021 Uiso 1 1 calc R U . . .
H342 H 1.1829 0.1832 0.0391 0.021 Uiso 1 1 calc R U . . .
C35 C 1.2142(2) -0.0036(2) 0.02652(18) 0.0183(4) Uani 1 1 d . . . . .
H352 H 1.2021 -0.0834 0.0810 0.028 Uiso 1 1 calc R U . . .
H353 H 1.3162 0.0047 -0.0154 0.028 Uiso 1 1 calc R U . . .
H351 H 1.1612 -0.0005 -0.0280 0.028 Uiso 1 1 calc R U . . .
C41 C -0.0102(2) 0.34697(19) 0.87962(16) 0.0122(4) Uani 1 1 d . . . . .
H412 H 0.0474 0.3528 0.9294 0.015 Uiso 1 1 calc R U . . .
H411 H -0.0722 0.2764 0.9175 0.015 Uiso 1 1 calc R U . . .
C42 C -0.1023(2) 0.4678(2) 0.86224(18) 0.0193(5) Uani 1 1 d . . . . .
H422 H -0.0386 0.5377 0.8291 0.023 Uiso 1 1 calc R U . . .
H421 H -0.1505 0.4636 0.8055 0.023 Uiso 1 1 calc R U . . .
C43 C -0.2139(2) 0.49633(18) 0.96897(17) 0.0138(4) Uani 1 1 d . . . . .
C44 C -0.4245(2) 0.6265(2) 1.03549(18) 0.0188(4) Uani 1 1 d . . . . .
H432 H -0.3830 0.6632 1.0820 0.023 Uiso 1 1 calc R U . . .
H431 H -0.4798 0.5555 1.0858 0.023 Uiso 1 1 calc R U . . .
C45 C -0.5200(2) 0.7231(2) 0.9833(2) 0.0223(5) Uani 1 1 d . . . . .
H452 H -0.4650 0.7946 0.9368 0.033 Uiso 1 1 calc R U . . .
H453 H -0.6006 0.7508 1.0446 0.033 Uiso 1 1 calc R U . . .
H451 H -0.5565 0.6867 0.9345 0.033 Uiso 1 1 calc R U . . .

loop_
_atom_site_aniso_label
_atom_site_aniso_U_11
_atom_site_aniso_U_22
_atom_site_aniso_U_33
_atom_site_aniso_U_23
_atom_site_aniso_U_13
_atom_site_aniso_U_12
Cu1 0.01004(12) 0.01306(13) 0.01094(12) -0.00271(9) -0.00463(9) 0.00035(9)
I1 0.01417(8) 0.01563(8) 0.01511(8) -0.00371(5) -0.00879(5) 0.00165(5)
N1 0.0125(8) 0.0062(8) 0.0124(8) -0.0010(6) -0.0046(7) -0.0011(6)
N2 0.0106(8) 0.0084(8) 0.0126(8) -0.0029(6) -0.0033(7) -0.0028(6)
N3 0.0087(8) 0.0101(8) 0.0114(8) -0.0032(6) -0.0023(6) -0.0002(6)
N4 0.0107(8) 0.0109(8) 0.0111(8) -0.0040(6) 0.0002(6) -0.0013(6)
O31 0.0086(7) 0.0164(7) 0.0167(7) -0.0070(6) -0.0013(6) 0.0015(5)
O32 0.0141(7) 0.0228(8) 0.0236(8) -0.0107(6) -0.0047(6) -0.0025(6)
O41 0.0141(7) 0.0222(8) 0.0130(7) -0.0059(6) -0.0003(6) 0.0053(6)
O42 0.0208(8) 0.0199(8) 0.0118(7) -0.0030(6) -0.0032(6) 0.0018(6)
C11 0.0131(10) 0.0119(10) 0.0133(9) -0.0044(7) -0.0039(8) -0.0012(8)
C12 0.0135(10) 0.0071(9) 0.0139(9) -0.0015(7) -0.0054(8) -0.0011(7)
C13 0.0171(10) 0.0131(10) 0.0164(10) -0.0057(8) -0.0077(8) 0.0009(8)
C14 0.0148(10) 0.0146(10) 0.0256(11) -0.0053(8) -0.0119(9) -0.0002(8)
C15 0.0096(9) 0.0104(10) 0.0218(11) -0.0038(8) -0.0028(8) -0.0002(8)
C16 0.0122(10) 0.0051(9) 0.0144(9) -0.0015(7) -0.0038(8) 0.0006(7)
C17 0.0132(10) 0.0113(10) 0.0123(9) -0.0024(7) -0.0029(8) -0.0006(8)
C21 0.0130(10) 0.0104(10) 0.0119(9) -0.0011(7) -0.0024(8) -0.0009(8)
C22 0.0119(9) 0.0081(9) 0.0138(9) -0.0028(7) -0.0036(8) -0.0026(7)
C23 0.0158(10) 0.0150(10) 0.0125(10) 0.0003(8) -0.0024(8) -0.0016(8)
C24 0.0167(10) 0.0146(10) 0.0200(11) 0.0003(8) -0.0067(9) 0.0036(8)
C25 0.0127(10) 0.0114(10) 0.0184(10) -0.0025(8) -0.0013(8) 0.0009(8)
C26 0.0106(9) 0.0081(9) 0.0148(10) -0.0035(7) -0.0025(8) -0.0038(7)
C27 0.0118(9) 0.0120(10) 0.0136(10) -0.0053(8) -0.0022(8) -0.0024(8)
C31 0.0116(10) 0.0142(10) 0.0125(10) -0.0030(8) -0.0040(8) 0.0003(8)
C32 0.0103(10) 0.0142(10) 0.0136(10) -0.0040(8) -0.0036(8) 0.0004(8)
C33 0.0133(10) 0.0116(10) 0.0123(9) -0.0010(7) -0.0036(8) 0.0010(8)
C34 0.0083(10) 0.0179(11) 0.0246(11) -0.0045(9) -0.0024(8) 0.0014(8)
C35 0.0146(10) 0.0212(11) 0.0164(10) -0.0050(8) -0.0023(8) 0.0045(8)
C41 0.0113(9) 0.0140(10) 0.0103(9) -0.0023(7) -0.0017(8) -0.0011(8)
C42 0.0202(11) 0.0203(11) 0.0130(10) -0.0030(8) -0.0027(9) 0.0068(9)
C43 0.0149(10) 0.0110(10) 0.0153(10) -0.0040(8) -0.0031(8) -0.0017(8)
C44 0.0170(11) 0.0235(12) 0.0137(10) -0.0086(9) -0.0001(8) 0.0033(9)
C45 0.0177(11) 0.0260(12) 0.0243(12) -0.0126(9) -0.0063(9) 0.0070(9)

loop_
_atom_type_symbol
_atom_type_description
_atom_type_scat_dispersion_real
_atom_type_scat_dispersion_imag
_atom_type_scat_source
C C 0.0033 0.0016 'International Tables Vol C Tables 4.2.6.8 and 6.1.1.4'
H H 0.0000 0.0000 'International Tables Vol C Tables 4.2.6.8 and 6.1.1.4'
N N 0.0061 0.0033 'International Tables Vol C Tables 4.2.6.8 and 6.1.1.4'
O O 0.0106 0.0060 'International Tables Vol C Tables 4.2.6.8 and 6.1.1.4'
Cu Cu 0.3201 1.2651 'International Tables Vol C Tables 4.2.6.8 and 6.1.1.4'
I I -0.4742 1.8119 'International Tables Vol C Tables 4.2.6.8 and 6.1.1.4'

loop_
_geom_angle_atom_site_label_1
_geom_angle_atom_site_label_2
_geom_angle_atom_site_label_3
_geom_angle
_geom_angle_site_symmetry_1
_geom_angle_site_symmetry_3
N2 Cu1 N1 81.63(6) . .
N2 Cu1 N3 81.42(6) . .
N1 Cu1 N3 81.72(6) . .
N2 Cu1 I1 140.77(4) . .
N1 Cu1 I1 127.28(4) . .
N3 Cu1 I1 124.00(4) . .
C16 N1 C12 119.19(17) . .
C16 N1 Cu1 123.74(13) . .
C12 N1 Cu1 112.58(13) . .
C26 N2 C22 118.35(17) . .
C26 N2 Cu1 123.20(13) . .
C22 N2 Cu1 113.44(13) . .
C31 N3 C21 110.98(15) . .
C31 N3 C11 112.31(15) . .
C21 N3 C11 112.33(15) . .
C31 N3 Cu1 111.71(11) . .
C21 N3 Cu1 104.35(11) . .
C11 N3 Cu1 104.73(11) . .
C41 N4 C27 111.56(15) . .
C41 N4 C17 113.98(15) . .
C27 N4 C17 112.88(15) . .
C33 O31 C34 115.45(15) . .
C43 O41 C44 116.64(16) . .
N3 C11 C12 113.14(15) . .
N3 C11 H111 109.0 . .
C12 C11 H111 109.0 . .
N3 C11 H112 109.0 . .
C12 C11 H112 109.0 . .
H111 C11 H112 107.8 . .
N1 C12 C13 121.84(18) . .
N1 C12 C11 116.52(17) . .
C13 C12 C11 121.63(17) . .
C12 C13 C14 118.99(19) . .
C12 C13 H13 120.5 . .
C14 C13 H13 120.5 . .
C15 C14 C13 118.97(19) . .
C15 C14 H14 120.5 . .
C13 C14 H14 120.5 . .
C14 C15 C16 119.04(19) . .
C14 C15 H15 120.5 . .
C16 C15 H15 120.5 . .
N1 C16 C15 121.76(18) . .
N1 C16 C17 118.09(17) . .
C15 C16 C17 120.08(17) . .
N4 C17 C16 110.79(16) . .
N4 C17 H171 109.5 . .
C16 C17 H171 109.5 . .
N4 C17 H172 109.5 . .
C16 C17 H172 109.5 . .
H171 C17 H172 108.1 . .
N3 C21 C22 112.67(15) . .
N3 C21 H212 109.1 . .
C22 C21 H212 109.1 . .
N3 C21 H211 109.1 . .
C22 C21 H211 109.1 . .
H212 C21 H211 107.8 . .
N2 C22 C23 122.24(18) . .
N2 C22 C21 115.95(17) . .
C23 C22 C21 121.80(18) . .
C22 C23 C24 119.35(19) . .
C22 C23 H23 120.3 . .
C24 C23 H23 120.3 . .
C25 C24 C23 118.5(2) . .
C25 C24 H24 120.7 . .
C23 C24 H24 120.7 . .
C24 C25 C26 119.34(19) . .
C24 C25 H25 120.3 . .
C26 C25 H25 120.3 . .
N2 C26 C25 122.12(18) . .
N2 C26 C27 116.94(17) . .
C25 C26 C27 120.85(18) . .
N4 C27 C26 111.97(15) . .
N4 C27 H272 109.2 . .
C26 C27 H272 109.2 . .
N4 C27 H271 109.2 . .
C26 C27 H271 109.2 . .
H272 C27 H271 107.9 . .
N3 C31 C32 115.65(16) . .
N3 C31 H311 108.4 . .
C32 C31 H311 108.4 . .
N3 C31 H312 108.4 . .
C32 C31 H312 108.4 . .
H311 C31 H312 107.4 . .
C33 C32 C31 111.02(16) . .
C33 C32 H321 109.4 . .
C31 C32 H321 109.4 . .
C33 C32 H322 109.4 . .
C31 C32 H322 109.4 . .
H321 C32 H322 108.0 . .
O32 C33 O31 123.57(18) . .
O32 C33 C32 124.36(18) . .
O31 C33 C32 112.04(16) . .
O31 C34 C35 107.14(16) . .
O31 C34 H341 110.3 . .
C35 C34 H341 110.3 . .
O31 C34 H342 110.3 . .
C35 C34 H342 110.3 . .
H341 C34 H342 108.5 . .
C34 C35 H352 109.5 . .
C34 C35 H353 109.5 . .
H352 C35 H353 109.5 . .
C34 C35 H351 109.5 . .
H352 C35 H351 109.5 . .
H353 C35 H351 109.5 . .
N4 C41 C42 108.82(16) . .
N4 C41 H412 109.9 . .
C42 C41 H412 109.9 . .
N4 C41 H411 109.9 . .
C42 C41 H411 109.9 . .
H412 C41 H411 108.3 . .
C43 C42 C41 114.92(17) . .
C43 C42 H422 108.5 . .
C41 C42 H422 108.5 . .
C43 C42 H421 108.5 . .
C41 C42 H421 108.5 . .
H422 C42 H421 107.5 . .
O42 C43 O41 123.88(18) . .
O42 C43 C42 126.23(19) . .
O41 C43 C42 109.89(17) . .
O41 C44 C45 106.88(17) . .
O41 C44 H432 110.3 . .
C45 C44 H432 110.3 . .
O41 C44 H431 110.3 . .
C45 C44 H431 110.3 . .
H432 C44 H431 108.6 . .
C44 C45 H452 109.5 . .
C44 C45 H453 109.5 . .
H452 C45 H453 109.5 . .
C44 C45 H451 109.5 . .
H452 C45 H451 109.5 . .
H453 C45 H451 109.5 . .

loop_
_geom_bond_atom_site_label_1
_geom_bond_atom_site_label_2
_geom_bond_distance
_geom_bond_site_symmetry_2
Cu1 N2 2.0887(17) .
Cu1 N1 2.1153(16) .
Cu1 N3 2.2235(16) .
Cu1 I1 2.4711(3) .
N1 C16 1.342(3) .
N1 C12 1.353(3) .
N2 C26 1.344(3) .
N2 C22 1.354(3) .
N3 C31 1.476(2) .
N3 C21 1.479(2) .
N3 C11 1.482(2) .
N4 C41 1.472(2) .
N4 C27 1.477(2) .
N4 C17 1.483(2) .
O31 C33 1.345(2) .
O31 C34 1.461(2) .
O32 C33 1.209(2) .
O41 C43 1.348(3) .
O41 C44 1.454(2) .
O42 C43 1.207(3) .
C11 C12 1.517(3) .
C11 H111 0.9900 .
C11 H112 0.9900 .
C12 C13 1.388(3) .
C13 C14 1.393(3) .
C13 H13 0.9500 .
C14 C15 1.387(3) .
C14 H14 0.9500 .
C15 C16 1.396(3) .
C15 H15 0.9500 .
C16 C17 1.520(3) .
C17 H171 0.9900 .
C17 H172 0.9900 .
C21 C22 1.509(3) .
C21 H212 0.9900 .
C21 H211 0.9900 .
C22 C23 1.384(3) .
C23 C24 1.391(3) .
C23 H23 0.9500 .
C24 C25 1.383(3) .
C24 H24 0.9500 .
C25 C26 1.395(3) .
C25 H25 0.9500 .
C26 C27 1.512(3) .
C27 H272 0.9900 .
C27 H271 0.9900 .
C31 C32 1.540(3) .
C31 H311 0.9900 .
C31 H312 0.9900 .
C32 C33 1.509(3) .
C32 H321 0.9900 .
C32 H322 0.9900 .
C34 C35 1.512(3) .
C34 H341 0.9900 .
C34 H342 0.9900 .
C35 H352 0.9800 .
C35 H353 0.9800 .
C35 H351 0.9800 .
C41 C42 1.523(3) .
C41 H412 0.9900 .
C41 H411 0.9900 .
C42 C43 1.498(3) .
C42 H422 0.9900 .
C42 H421 0.9900 .
C44 C45 1.505(3) .
C44 H432 0.9900 .
C44 H431 0.9900 .
C45 H452 0.9800 .
C45 H453 0.9800 .
C45 H451 0.9800 .

loop_
_geom_torsion_atom_site_label_1
_geom_torsion_atom_site_label_2
_geom_torsion_atom_site_label_3
_geom_torsion_atom_site_label_4
_geom_torsion
_geom_torsion_site_symmetry_1
_geom_torsion_site_symmetry_2
_geom_torsion_site_symmetry_3
_geom_torsion_site_symmetry_4
C31 N3 C11 C12 153.97(16) . . . .
C21 N3 C11 C12 -80.1(2) . . . .
Cu1 N3 C11 C12 32.55(18) . . . .
C16 N1 C12 C13 -1.5(3) . . . .
Cu1 N1 C12 C13 -158.61(15) . . . .
C16 N1 C12 C11 179.02(16) . . . .
Cu1 N1 C12 C11 21.9(2) . . . .
N3 C11 C12 N1 -38.9(2) . . . .
N3 C11 C12 C13 141.62(19) . . . .
N1 C12 C13 C14 -2.3(3) . . . .
C11 C12 C13 C14 177.12(18) . . . .
C12 C13 C14 C15 2.7(3) . . . .
C13 C14 C15 C16 0.6(3) . . . .
C12 N1 C16 C15 5.0(3) . . . .
Cu1 N1 C16 C15 159.41(15) . . . .
C12 N1 C16 C17 -171.99(17) . . . .
Cu1 N1 C16 C17 -17.6(2) . . . .
C14 C15 C16 N1 -4.6(3) . . . .
C14 C15 C16 C17 172.35(18) . . . .
C41 N4 C17 C16 147.36(16) . . . .
C27 N4 C17 C16 -84.02(19) . . . .
N1 C16 C17 N4 101.9(2) . . . .
C15 C16 C17 N4 -75.2(2) . . . .
C31 N3 C21 C22 -154.83(16) . . . .
C11 N3 C21 C22 78.50(19) . . . .
Cu1 N3 C21 C22 -34.37(17) . . . .
C26 N2 C22 C23 2.5(3) . . . .
Cu1 N2 C22 C23 158.29(15) . . . .
C26 N2 C22 C21 -176.97(16) . . . .
Cu1 N2 C22 C21 -21.2(2) . . . .
N3 C21 C22 N2 39.6(2) . . . .
N3 C21 C22 C23 -139.90(19) . . . .
N2 C22 C23 C24 -0.1(3) . . . .
C21 C22 C23 C24 179.29(18) . . . .
C22 C23 C24 C25 -1.5(3) . . . .
C23 C24 C25 C26 0.9(3) . . . .
C22 N2 C26 C25 -3.2(3) . . . .
Cu1 N2 C26 C25 -156.48(15) . . . .
C22 N2 C26 C27 173.51(16) . . . .
Cu1 N2 C26 C27 20.2(2) . . . .
C24 C25 C26 N2 1.5(3) . . . .
C24 C25 C26 C27 -175.05(18) . . . .
C41 N4 C27 C26 -144.30(16) . . . .
C17 N4 C27 C26 85.8(2) . . . .
N2 C26 C27 N4 -105.77(19) . . . .
C25 C26 C27 N4 71.0(2) . . . .
C21 N3 C31 C32 -67.0(2) . . . .
C11 N3 C31 C32 59.7(2) . . . .
Cu1 N3 C31 C32 177.00(13) . . . .
N3 C31 C32 C33 158.04(16) . . . .
C34 O31 C33 O32 -2.4(3) . . . .
C34 O31 C33 C32 175.74(16) . . . .
C31 C32 C33 O32 -36.9(3) . . . .
C31 C32 C33 O31 144.99(17) . . . .
C33 O31 C34 C35 170.00(17) . . . .
C27 N4 C41 C42 75.0(2) . . . .
C17 N4 C41 C42 -155.72(17) . . . .
N4 C41 C42 C43 175.02(17) . . . .
C44 O41 C43 O42 1.7(3) . . . .
C44 O41 C43 C42 -177.65(17) . . . .
C41 C42 C43 O42 16.6(3) . . . .
C41 C42 C43 O41 -164.04(18) . . . .
C43 O41 C44 C45 -179.38(17) . . . .
